data_2310740
loop_
_publ_author_name
'W\"olfel, Alexander'
'Dorscht, Philipp'
'Lichtenberg, Frank'
'van Smaalen, Sander'

_publ_section_title
;
 Anisotropic thermal expansion of La(n)(Ti,Fe)(n)O(3n + 2) (n = 5 and 6)
;
_journal_coden_ASTM ACSBDA
_journal_coeditor_code BP5048
_journal_issue 2
_journal_name_full
;
 Acta Crystallographica, Section B: Structural Science, Crystal
 Engineering and Materials
;
_journal_page_first 137
_journal_page_last 144
_journal_paper_doi 10.1107/S2052519213003126
_journal_volume 69
_journal_year 2013
_chemical_formula_sum 'Fe0.615 La3.333 O11.333 Ti2.718'
_chemical_formula_weight 808.8
_space_group_IT_number 14
_space_group_ssg_name X21/b(\a\b0)00
_symmetry_cell_setting monoclinic
_symmetry_space_group_name_Hall '-P 2ybc (-1/4*x+1/2*z,1/2*x,y)'
_symmetry_space_group_name_H-M 'P 1 21/c 1 (2*c,2*a+c,b)'
_cell_angle_alpha 90
_cell_angle_beta 90
_cell_angle_gamma 89.997(16)
_cell_formula_units_Z 1
_cell_length_a 7.8394(15)
_cell_length_b 5.2244(13)
_cell_length_c 5.54680(11)
_cell_measurement_temperature 320
_cell_modulation_dimension 1
_cell_volume 227.18(7)
_diffrn_ambient_temperature 320
_diffrn_measured_fraction_theta_full 0.98
_diffrn_measured_fraction_theta_max 0.94
_diffrn_measurement_device 'four-cycle diffractometer'
_diffrn_measurement_device_type 'Bruker CCD'
_diffrn_radiation_monochromator graphite
_diffrn_radiation_source 'X-ray tube'
_diffrn_radiation_type 'Mo K\a'
_diffrn_radiation_wavelength 0.71069
_diffrn_reflns_av_R_equivalents 0.0437
_diffrn_reflns_av_sigmaI/netI 0.0219
_diffrn_reflns_limit_h_max 13
_diffrn_reflns_limit_h_min -13
_diffrn_reflns_limit_index_m_1_max 6
_diffrn_reflns_limit_index_m_1_min -5
_diffrn_reflns_limit_k_max 8
_diffrn_reflns_limit_k_min -8
_diffrn_reflns_limit_l_max 9
_diffrn_reflns_limit_l_min -9
_diffrn_reflns_number 58267
_diffrn_reflns_theta_full 34.01
_diffrn_reflns_theta_max 36.48
_diffrn_reflns_theta_min 2.6
_exptl_absorpt_coefficient_mu 18.591
_exptl_crystal_density_diffrn 5.9098
_exptl_crystal_F_000 178
_refine_diff_density_max 5.32
_refine_diff_density_min -4.41
_refine_ls_extinction_coef 1390(60)
_refine_ls_extinction_method 'B-C type 1 Gaussian isotropic (Becker & Coppens, 1974)'
_refine_ls_goodness_of_fit_gt 2.91
_refine_ls_goodness_of_fit_ref 2.84
_refine_ls_number_constraints 8
_refine_ls_number_parameters 147
_refine_ls_number_reflns 6525
_refine_ls_number_restraints 0
_refine_ls_R_factor_all 0.0370
_refine_ls_R_factor_gt 0.0339
_refine_ls_shift/su_max 0.0182
_refine_ls_shift/su_mean 0.0004
_refine_ls_structure_factor_coef F
_refine_ls_weighting_details w=1/(\s^2^(F)+0.0001F^2^)
_refine_ls_weighting_scheme sigma
_refine_ls_wR_factor_gt 0.0498
_refine_ls_wR_factor_ref 0.0500
_reflns_number_gt 6149
_reflns_number_total 6525
_reflns_threshold_expression I>3\s(I)
_cod_data_source_file bp5048sup1.cif
_cod_data_source_block n5_320K
_cod_original_cell_volume 227.18(8)
_cod_database_code 2310740
_jana_cell_commen_supercell_matrix_1_1 1
_jana_cell_commen_supercell_matrix_1_2 0
_jana_cell_commen_supercell_matrix_1_3 0
_jana_cell_commen_supercell_matrix_2_1 0
_jana_cell_commen_supercell_matrix_2_2 12
_jana_cell_commen_supercell_matrix_2_3 0
_jana_cell_commen_supercell_matrix_3_1 0
_jana_cell_commen_supercell_matrix_3_2 0
_jana_cell_commen_supercell_matrix_3_3 1
_jana_cell_commen_t_section_1 0

loop_
_space_group_symop_id
_space_group_symop_operation_xyz
1 x,y,z
2 -x+0.25,-y,z+0.5
3 x+0.25,y+0.5,z
4 -x+0.5,-y+0.5,z+0.5
5 x+0.5,y,z
6 -x+0.75,-y,z+0.5
7 x+0.75,y+0.5,z
8 -x,-y+0.5,z+0.5
9 -x,-y,-z
10 x+0.25,y,-z+0.5
11 -x+0.25,-y+0.5,-z
12 x+0.5,y+0.5,-z+0.5
13 -x+0.5,-y,-z
14 x+0.75,y,-z+0.5
15 -x+0.75,-y+0.5,-z
16 x,y+0.5,-z+0.5

loop_
_space_group_symop_ssg_id
_space_group_symop_ssg_operation_algebraic
1 x1,x2,x3,x4
2 -x1+1/4,-x2,x3+1/2,-x4+1/4
3 -x1,-x2,-x3,-x4+1/2
4 x1,x2+1/2,-x3+1/2,x4
5 x1+1/2,x2,x3,x4+1/2
6 -x1+3/4,-x2,x3+1/2,-x4+3/4
7 -x1+1/2,-x2,-x3,-x4
8 x1+1/2,x2+1/2,-x3+1/2,x4+1/2
9 x1+3/4,x2+1/2,x3,x4+1/4
10 -x1,-x2+1/2,x3+1/2,-x4+1/2
11 -x1+3/4,-x2+1/2,-x3,-x4+3/4
12 x1+3/4,x2,-x3+1/2,x4+1/4
13 x1+1/4,x2+1/2,x3,x4+3/4
14 -x1+1/2,-x2+1/2,x3+1/2,-x4
15 -x1+1/4,-x2+1/2,-x3,-x4+1/4
16 x1+1/4,x2,-x3+1/2,x4+3/4

loop_
_atom_site_label
_atom_site_type_symbol
_atom_site_fract_x
_atom_site_fract_y
_atom_site_fract_z
_atom_site_adp_type
_atom_site_U_iso_or_equiv
_atom_site_symmetry_multiplicity
_atom_site_occupancy
_atom_site_calc_flag
La1 La -0.00037(2) -0.01574(4) 0.00257(3) Uani 0.00530(5) 16 0.125 d
La2 La -0.00112(6) 0.29308(5) -0.08915(5) Uani 0.00583(6) 16 0.0417 d
La3 La -0.00288(6) -0.22976(7) 0.04918(6) Uani 0.01076(7) 16 0.0417 d
Ti11 Ti 0.25 0 0.5 Uani 0.00346(12) 8 0.02(2) d
Fe11 Fe 0.25 0 0.5 Uani 0.00346(12) 8 0.02(2) d
Ti12 Ti 0.25 0 0.5 Uani 0.00346(12) 16 0.034(18) d
Fe12 Fe 0.25 0 0.5 Uani 0.00346(12) 16 0.008(18) d
Ti13 Ti 0.25 0 0.5 Uani 0.00346(12) 16 0.041(16) d
Fe13 Fe 0.25 0 0.5 Uani 0.00346(12) 16 0.000(16) d
Ti21 Ti 0.75 0 0.5 Uani 0.00340(12) 8 0.02(2) d
Fe21 Fe 0.75 0 0.5 Uani 0.00340(12) 8 0.02(2) d
Ti22 Ti 0.75 0 0.5 Uani 0.00340(12) 16 0.034(18) d
Fe22 Fe 0.75 0 0.5 Uani 0.00340(12) 16 0.008(18) d
Ti23 Ti 0.75 0 0.5 Uani 0.00340(12) 16 0.039(16) d
Fe23 Fe 0.75 0 0.5 Uani 0.00340(12) 16 0.002(16) d
O1 O -0.0001(2) 0.0031(3) 0.5529(3) Uani 0.0074(4) 16 0.2083 d
O2 O 0.2271(2) 0.2149(3) 0.2076(3) Uani 0.0069(4) 16 0.25 d
O3 O 0.7741(2) 0.2062(3) 0.2027(3) Uani 0.0067(4) 16 0.25 d

loop_
_atom_site_aniso_label
_atom_site_aniso_type_symbol
_atom_site_aniso_U_11
_atom_site_aniso_U_22
_atom_site_aniso_U_33
_atom_site_aniso_U_12
_atom_site_aniso_U_13
_atom_site_aniso_U_23
La1 La 0.00383(8) 0.00669(9) 0.00538(9) 0.00022(10) -0.00023(8) -0.00169(4)
La2 La 0.00293(9) 0.00978(13) 0.00478(10) -0.00087(12) 0.00046(13) -0.00254(8)
La3 La 0.00256(10) 0.01949(15) 0.01022(11) 0.00090(15) -0.00035(15) -0.00665(11)
Ti11 Ti 0.0039(2) 0.0037(2) 0.0028(2) -0.0003(4) -0.0008(2) -0.00040(14)
Fe11 Fe 0.0039(2) 0.0037(2) 0.0028(2) -0.0003(4) -0.0008(2) -0.00040(14)
Ti12 Ti 0.0039(2) 0.0037(2) 0.0028(2) -0.0003(4) -0.0008(2) -0.00040(14)
Fe12 Fe 0.0039(2) 0.0037(2) 0.0028(2) -0.0003(4) -0.0008(2) -0.00040(14)
Ti13 Ti 0.0039(2) 0.0037(2) 0.0028(2) -0.0003(4) -0.0008(2) -0.00040(14)
Fe13 Fe 0.0039(2) 0.0037(2) 0.0028(2) -0.0003(4) -0.0008(2) -0.00040(14)
Ti21 Ti 0.0038(2) 0.0038(2) 0.0026(2) 0.0000(4) -0.0005(2) 0.00000(14)
Fe21 Fe 0.0038(2) 0.0038(2) 0.0026(2) 0.0000(4) -0.0005(2) 0.00000(14)
Ti22 Ti 0.0038(2) 0.0038(2) 0.0026(2) 0.0000(4) -0.0005(2) 0.00000(14)
Fe22 Fe 0.0038(2) 0.0038(2) 0.0026(2) 0.0000(4) -0.0005(2) 0.00000(14)
Ti23 Ti 0.0038(2) 0.0038(2) 0.0026(2) 0.0000(4) -0.0005(2) 0.00000(14)
Fe23 Fe 0.0038(2) 0.0038(2) 0.0026(2) 0.0000(4) -0.0005(2) 0.00000(14)
O1 O 0.0038(6) 0.0082(7) 0.0100(7) -0.0012(7) 0.0003(5) -0.0005(5)
O2 O 0.0074(7) 0.0071(7) 0.0062(6) -0.0003(5) -0.0001(5) 0.0012(5)
O3 O 0.0087(8) 0.0069(7) 0.0046(6) -0.0002(5) 0.0008(5) 0.0029(5)

loop_
_atom_site_displace_Fourier_atom_site_label
_atom_site_displace_Fourier_axis
_atom_site_displace_Fourier_wave_vector_seq_id
_atom_site_displace_Fourier_param_cos
_atom_site_displace_Fourier_param_sin
Ti11 x 1 0 -0.0056(4)
Ti11 y 1 0 0.1286(3)
Ti11 z 1 0 -0.0799(3)
Ti11 x 2 0 0
Ti11 y 2 0 0
Ti11 z 2 0 0
Ti11 x 3 0 0
Ti11 y 3 0 0
Ti11 z 3 0 0
Ti11 x 4 0 0
Ti11 y 4 0 0
Ti11 z 4 0 0
Ti11 x 5 0 0
Ti11 y 5 0 0
Ti11 z 5 0 0
Ti11 x 6 0 0.0009(2)
Ti11 y 6 0 0.02390(17)
Ti11 z 6 0 0.02896(15)
Fe11 x 1 0 -0.0056(4)
Fe11 y 1 0 0.1286(3)
Fe11 z 1 0 -0.0799(3)
Fe11 x 2 0 0
Fe11 y 2 0 0
Fe11 z 2 0 0
Fe11 x 3 0 0
Fe11 y 3 0 0
Fe11 z 3 0 0
Fe11 x 4 0 0
Fe11 y 4 0 0
Fe11 z 4 0 0
Fe11 x 5 0 0
Fe11 y 5 0 0
Fe11 z 5 0 0
Fe11 x 6 0 0.0009(2)
Fe11 y 6 0 0.02390(17)
Fe11 z 6 0 0.02896(15)
Ti12 x 1 0 -0.0056(4)
Ti12 y 1 0 0.1286(3)
Ti12 z 1 0 -0.0799(3)
Ti12 x 2 0 0
Ti12 y 2 0 0
Ti12 z 2 0 0
Ti12 x 3 0 0
Ti12 y 3 0 0
Ti12 z 3 0 0
Ti12 x 4 0 0
Ti12 y 4 0 0
Ti12 z 4 0 0
Ti12 x 5 0 0
Ti12 y 5 0 0
Ti12 z 5 0 0
Ti12 x 6 0 0.0009(2)
Ti12 y 6 0 0.02390(17)
Ti12 z 6 0 0.02896(15)
Fe12 x 1 0 -0.0056(4)
Fe12 y 1 0 0.1286(3)
Fe12 z 1 0 -0.0799(3)
Fe12 x 2 0 0
Fe12 y 2 0 0
Fe12 z 2 0 0
Fe12 x 3 0 0
Fe12 y 3 0 0
Fe12 z 3 0 0
Fe12 x 4 0 0
Fe12 y 4 0 0
Fe12 z 4 0 0
Fe12 x 5 0 0
Fe12 y 5 0 0
Fe12 z 5 0 0
Fe12 x 6 0 0.0009(2)
Fe12 y 6 0 0.02390(17)
Fe12 z 6 0 0.02896(15)
Ti13 x 1 0 -0.0056(4)
Ti13 y 1 0 0.1286(3)
Ti13 z 1 0 -0.0799(3)
Ti13 x 2 0 0
Ti13 y 2 0 0
Ti13 z 2 0 0
Ti13 x 3 0 0
Ti13 y 3 0 0
Ti13 z 3 0 0
Ti13 x 4 0 0
Ti13 y 4 0 0
Ti13 z 4 0 0
Ti13 x 5 0 0
Ti13 y 5 0 0
Ti13 z 5 0 0
Ti13 x 6 0 0.0009(2)
Ti13 y 6 0 0.02390(17)
Ti13 z 6 0 0.02896(15)
Fe13 x 1 0 -0.0056(4)
Fe13 y 1 0 0.1286(3)
Fe13 z 1 0 -0.0799(3)
Fe13 x 2 0 0
Fe13 y 2 0 0
Fe13 z 2 0 0
Fe13 x 3 0 0
Fe13 y 3 0 0
Fe13 z 3 0 0
Fe13 x 4 0 0
Fe13 y 4 0 0
Fe13 z 4 0 0
Fe13 x 5 0 0
Fe13 y 5 0 0
Fe13 z 5 0 0
Fe13 x 6 0 0.0009(2)
Fe13 y 6 0 0.02390(17)
Fe13 z 6 0 0.02896(15)
Ti21 x 1 0 0.0013(4)
Ti21 y 1 0 0.1441(3)
Ti21 z 1 0 -0.0872(3)
Ti21 x 2 0 0
Ti21 y 2 0 0
Ti21 z 2 0 0
Ti21 x 3 0 0
Ti21 y 3 0 0
Ti21 z 3 0 0
Ti21 x 4 0 0
Ti21 y 4 0 0
Ti21 z 4 0 0
Ti21 x 5 0 0
Ti21 y 5 0 0
Ti21 z 5 0 0
Ti21 x 6 0 -0.0028(2)
Ti21 y 6 0 0.02307(18)
Ti21 z 6 0 0.02953(15)
Fe21 x 1 0 0.0013(4)
Fe21 y 1 0 0.1441(3)
Fe21 z 1 0 -0.0872(3)
Fe21 x 2 0 0
Fe21 y 2 0 0
Fe21 z 2 0 0
Fe21 x 3 0 0
Fe21 y 3 0 0
Fe21 z 3 0 0
Fe21 x 4 0 0
Fe21 y 4 0 0
Fe21 z 4 0 0
Fe21 x 5 0 0
Fe21 y 5 0 0
Fe21 z 5 0 0
Fe21 x 6 0 -0.0028(2)
Fe21 y 6 0 0.02307(18)
Fe21 z 6 0 0.02953(15)
Ti22 x 1 0 0.0013(4)
Ti22 y 1 0 0.1441(3)
Ti22 z 1 0 -0.0872(3)
Ti22 x 2 0 0
Ti22 y 2 0 0
Ti22 z 2 0 0
Ti22 x 3 0 0
Ti22 y 3 0 0
Ti22 z 3 0 0
Ti22 x 4 0 0
Ti22 y 4 0 0
Ti22 z 4 0 0
Ti22 x 5 0 0
Ti22 y 5 0 0
Ti22 z 5 0 0
Ti22 x 6 0 -0.0028(2)
Ti22 y 6 0 0.02307(18)
Ti22 z 6 0 0.02953(15)
Fe22 x 1 0 0.0013(4)
Fe22 y 1 0 0.1441(3)
Fe22 z 1 0 -0.0872(3)
Fe22 x 2 0 0
Fe22 y 2 0 0
Fe22 z 2 0 0
Fe22 x 3 0 0
Fe22 y 3 0 0
Fe22 z 3 0 0
Fe22 x 4 0 0
Fe22 y 4 0 0
Fe22 z 4 0 0
Fe22 x 5 0 0
Fe22 y 5 0 0
Fe22 z 5 0 0
Fe22 x 6 0 -0.0028(2)
Fe22 y 6 0 0.02307(18)
Fe22 z 6 0 0.02953(15)
Ti23 x 1 0 0.0013(4)
Ti23 y 1 0 0.1441(3)
Ti23 z 1 0 -0.0872(3)
Ti23 x 2 0 0
Ti23 y 2 0 0
Ti23 z 2 0 0
Ti23 x 3 0 0
Ti23 y 3 0 0
Ti23 z 3 0 0
Ti23 x 4 0 0
Ti23 y 4 0 0
Ti23 z 4 0 0
Ti23 x 5 0 0
Ti23 y 5 0 0
Ti23 z 5 0 0
Ti23 x 6 0 -0.0028(2)
Ti23 y 6 0 0.02307(18)
Ti23 z 6 0 0.02953(15)
Fe23 x 1 0 0.0013(4)
Fe23 y 1 0 0.1441(3)
Fe23 z 1 0 -0.0872(3)
Fe23 x 2 0 0
Fe23 y 2 0 0
Fe23 z 2 0 0
Fe23 x 3 0 0
Fe23 y 3 0 0
Fe23 z 3 0 0
Fe23 x 4 0 0
Fe23 y 4 0 0
Fe23 z 4 0 0
Fe23 x 5 0 0
Fe23 y 5 0 0
Fe23 z 5 0 0
Fe23 x 6 0 -0.0028(2)
Fe23 y 6 0 0.02307(18)
Fe23 z 6 0 0.02953(15)

loop_
_atom_site_Fourier_wave_vector_seq_id
_jana_atom_site_fourier_wave_vector_q1_coeff
1 1
2 2
3 3
4 4
5 5
6 6

loop_
_atom_site_occ_special_func_atom_site_label
_atom_site_occ_special_func_crenel_c
_atom_site_occ_special_func_crenel_w
La1 0 0.125
La2 0.107714(4) 0.0417
La3 -0.102439(6) 0.0417
Ti11 0 0.0417
Fe11 0 0.0417
Ti12 0.0417 0.0417
Fe12 0.0417 0.0417
Ti13 0.0833 0.0417
Fe13 0.0833 0.0417
Ti21 0 0.0417
Fe21 0 0.0417
Ti22 0.0417 0.0417
Fe22 0.0417 0.0417
Ti23 0.0833 0.0417
Fe23 0.0833 0.0417
O1 0 0.2083
O2 0 0.25
O3 0 0.25

loop_
_atom_type_symbol
_atom_type_scat_dispersion_real
_atom_type_scat_dispersion_imag
_atom_type_scat_source
Fe 0.3463 0.8444 'International Tables Vol C tables 4.2.6.8 and 6.1.1.1'
La -0.2871 2.4523 'International Tables Vol C tables 4.2.6.8 and 6.1.1.1'
O 0.0106 0.0060 'International Tables Vol C tables 4.2.6.8 and 6.1.1.1'
Ti 0.2776 0.4457 'International Tables Vol C tables 4.2.6.8 and 6.1.1.1'

loop_
_cell_wave_vector_seq_id
_cell_wave_vector_x
_cell_wave_vector_y
_cell_wave_vector_z
1 0.000000 0.083333 0.000000

loop_
_geom_bond_atom_site_label_1
_geom_bond_atom_site_label_2
_geom_bond_site_ssg_symmetry_2
_geom_bond_distance_av
_geom_bond_distance_min
_geom_bond_distance_max
La1 La1 7_4555 3.9219(13) 3.9219(13) 3.9219(13)
La1 La1 7_5555 3.9245(13) 3.9245(13) 3.9245(13)
La1 Ti11 1_5545 3.4028(8) 3.4028(8) 3.4028(8)
La1 Ti11 . 3.3919(8) 3.3919(8) 3.3919(8)
La1 Fe11 1_5545 3.4028(8) 3.4028(8) 3.4028(8)
La1 Fe11 . 3.3919(8) 3.3919(8) 3.3919(8)
La1 Ti21 1_4545 3.4021(8) 3.4021(8) 3.4021(8)
La1 Ti21 1_4555 3.3911(8) 3.3911(8) 3.3911(8)
La1 Fe21 1_4545 3.4021(8) 3.4021(8) 3.4021(8)
La1 Fe21 1_4555 3.3911(8) 3.3911(8) 3.3911(8)
La1 O1 1_5545 2.47(2) 2.47(2) 2.47(2)
La1 O1 . 3.08(2) 3.08(2) 3.08(2)
La1 O1 7_4555 5.00(3) 5.00(3) 5.00(3)
La1 O1 7_4565 4.62(3) 4.62(3) 4.62(3)
La1 O1 7_5555 5.00(3) 5.00(3) 5.00(3)
La1 O1 7_5565 4.62(3) 4.62(3) 4.62(3)
La1 O2 1_5455 4.65(3) 4.65(3) 4.65(3)
La1 O2 1_5545 4.82(3) 4.82(3) 4.82(3)
La1 O2 . 2.45(3) 2.45(3) 2.45(3)
La1 O2 7_5555 2.77(3) 2.77(3) 2.77(3)
La1 O2 7_5565 4.98(3) 4.98(3) 4.98(3)
La1 O3 1_4455 4.67(3) 4.67(3) 4.67(3)
La1 O3 1_4545 4.83(3) 4.83(3) 4.83(3)
La1 O3 1_4555 2.43(3) 2.43(3) 2.43(3)
La1 O3 7_5555 2.75(3) 2.75(3) 2.75(3)
La1 O3 7_5565 4.98(3) 4.98(3) 4.98(3)
La1 La11 8_4445 3.8947(12) 3.8947(12) 3.8947(12)
La1 La11 8_4455 3.9173(12) 3.9173(12) 3.9173(12)
La1 La11 8_4545 3.8270(13) 3.8270(13) 3.8270(13)
La1 La11 8_4555 3.8342(13) 3.8342(13) 3.8342(13)
La1 Ti121 6_5545 3.444(4) 3.444(4) 3.444(4)
La1 Ti121 8_4555 3.576(4) 3.576(4) 3.576(4)
La1 Fe121 6_5545 3.444(4) 3.444(4) 3.444(4)
La1 Fe121 8_4555 3.576(4) 3.576(4) 3.576(4)
La1 Ti221 6_5545 3.444(4) 3.444(4) 3.444(4)
La1 Ti221 8_3555 3.602(4) 3.602(4) 3.602(4)
La1 Fe221 6_5545 3.444(4) 3.444(4) 3.444(4)
La1 Fe221 8_3555 3.602(4) 3.602(4) 3.602(4)
La1 O11 6_4545 4.91(4) 4.91(4) 4.91(4)
La1 O11 6_4645 4.71(3) 4.71(3) 4.71(3)
La1 O11 6_5545 4.91(4) 4.91(4) 4.91(4)
La1 O11 6_5645 4.68(3) 4.68(3) 4.68(3)
La1 O11 8_4455 2.42(3) 2.42(3) 2.42(3)
La1 O11 8_4555 3.13(3) 3.13(3) 3.13(3)
La1 O21 6_4545 3.75(9) 3.75(9) 3.75(9)
La1 O21 6_4645 4.12(8) 4.12(8) 4.12(8)
La1 O21 8_4455 2.39(8) 2.39(8) 2.39(8)
La1 O21 8_4555 4.16(9) 4.16(9) 4.16(9)
La1 O31 6_6545 4.09(9) 4.09(9) 4.09(9)
La1 O31 6_6645 4.19(8) 4.19(8) 4.19(8)
La1 O31 8_3445 4.93(8) 4.93(8) 4.93(8)
La1 O31 8_3455 2.30(8) 2.30(8) 2.30(8)
La1 O31 8_3555 4.33(9) 4.33(9) 4.33(9)
La2 La2 2_5645 4.0345(5) 4.0345(5) 4.0345(5)
La2 La2 2_5655 4.0345(5) 4.0345(5) 4.0345(5)
La2 La3 7_4555 3.9086(8) 3.9086(8) 3.9086(8)
La2 La3 7_5555 3.9711(8) 3.9711(8) 3.9711(8)
La2 La3 8_4645 4.0768(5) 4.0768(5) 4.0768(5)
La2 La3 8_4655 4.3680(5) 4.3680(5) 4.3680(5)
La2 Ti13 1_5545 3.3867(7) 3.3867(7) 3.3867(7)
La2 Ti13 . 3.8076(6) 3.8076(6) 3.8076(6)
La2 Ti13 2_5645 3.3685(5) 3.3685(5) 3.3685(5)
La2 Fe13 1_5545 3.3867(7) 3.3867(7) 3.3867(7)
La2 Fe13 . 3.8076(6) 3.8076(6) 3.8076(6)
La2 Fe13 2_5645 3.3685(5) 3.3685(5) 3.3685(5)
La2 Ti23 1_4545 3.3873(7) 3.3873(7) 3.3873(7)
La2 Ti23 1_4555 3.7785(6) 3.7785(6) 3.7785(6)
La2 Fe23 1_4545 3.3873(7) 3.3873(7) 3.3873(7)
La2 Fe23 1_4555 3.7785(6) 3.7785(6) 3.7785(6)
La2 O1 1_5545 2.56(2) 2.56(2) 2.56(2)
La2 O1 . 3.74(2) 3.74(2) 3.74(2)
La2 O1 2_5645 4.17(2) 4.17(2) 4.17(2)
La2 O1 7_4555 4.94(2) 4.94(2) 4.94(2)
La2 O1 7_5555 4.97(2) 4.97(2) 4.97(2)
La2 O1 8_4655 4.04(2) 4.04(2) 4.04(2)
La2 O2 1_5545 4.37(3) 4.37(3) 4.37(3)
La2 O2 . 2.44(3) 2.44(3) 2.44(3)
La2 O2 2_5645 2.55(3) 2.55(3) 2.55(3)
La2 O2 2_5655 4.91(3) 4.91(3) 4.91(3)
La2 O2 7_5555 3.47(3) 3.47(3) 3.47(3)
La2 O3 1_4545 4.42(3) 4.42(3) 4.42(3)
La2 O3 1_4555 2.39(3) 2.39(3) 2.39(3)
La2 O3 2_5645 4.85(3) 4.85(3) 4.85(3)
La2 O3 2_6645 4.65(3) 4.65(3) 4.65(3)
La2 O3 7_5555 3.43(3) 3.43(3) 3.43(3)
La2 La11 8_4445 4.7691(11) 4.7691(11) 4.7691(11)
La2 Ti121 8_4455 4.340(3) 4.340(3) 4.340(3)
La2 Fe121 8_4455 4.340(3) 4.340(3) 4.340(3)
La2 Ti221 8_3455 4.330(3) 4.330(3) 4.330(3)
La2 Fe221 8_3455 4.330(3) 4.330(3) 4.330(3)
La2 O11 8_4455 3.74(3) 3.74(3) 3.74(3)
La2 O21 5_4545 4.23(3) 4.23(3) 4.23(3)
La2 O21 5_4555 3.44(3) 3.44(3) 3.44(3)
La2 O21 6_4645 4.03(3) 4.03(3) 4.03(3)
La2 O21 6_5645 3.92(3) 3.92(3) 3.92(3)
La2 O21 8_4455 4.11(9) 4.11(9) 4.11(9)
La2 O31 5_3545 4.51(2) 4.51(2) 4.51(2)
La2 O31 5_3555 3.54(3) 3.54(3) 3.54(3)
La2 O31 6_5645 3.80(3) 3.80(3) 3.80(3)
La2 O31 6_6645 4.17(3) 4.17(3) 4.17(3)
La2 O31 8_3455 3.94(9) 3.94(9) 3.94(9)
La3 La3 6_4445 4.3967(5) 4.3967(5) 4.3967(5)
La3 La3 6_4455 4.3967(5) 4.3967(5) 4.3967(5)
La3 Ti13 7_5555 3.5699(7) 3.5699(7) 3.5699(7)
La3 Ti13 7_5565 3.4893(7) 3.4893(7) 3.4893(7)
La3 Fe13 7_5555 3.5699(7) 3.5699(7) 3.5699(7)
La3 Fe13 7_5565 3.4893(7) 3.4893(7) 3.4893(7)
La3 Ti23 7_5555 3.5096(7) 3.5096(7) 3.5096(7)
La3 Ti23 7_5565 3.4602(7) 3.4602(7) 3.4602(7)
La3 Ti23 4_4455 3.6479(5) 3.6479(5) 3.6479(5)
La3 Fe23 7_5555 3.5096(7) 3.5096(7) 3.5096(7)
La3 Fe23 7_5565 3.4602(7) 3.4602(7) 3.4602(7)
La3 Fe23 4_4455 3.6479(5) 3.6479(5) 3.6479(5)
La3 O1 1_5545 2.826(19) 2.826(19) 2.826(19)
La3 O1 . 3.102(19) 3.102(19) 3.102(19)
La3 O1 6_4445 4.33(2) 4.33(2) 4.33(2)
La3 O1 7_4565 4.68(2) 4.68(2) 4.68(2)
La3 O1 7_5565 4.71(2) 4.71(2) 4.71(2)
La3 O1 4_5455 4.44(2) 4.44(2) 4.44(2)
La3 O2 . 2.87(3) 2.87(3) 2.87(3)
La3 O2 7_5555 2.51(3) 2.51(3) 2.51(3)
La3 O2 7_5565 4.68(3) 4.68(3) 4.68(3)
La3 O2 4_4455 4.98(3) 4.98(3) 4.98(3)
La3 O2 4_5455 4.83(3) 4.83(3) 4.83(3)
La3 O3 1_4555 2.80(3) 2.80(3) 2.80(3)
La3 O3 7_5555 2.45(3) 2.45(3) 2.45(3)
La3 O3 7_5565 4.72(3) 4.72(3) 4.72(3)
La3 O3 4_4445 4.89(3) 4.89(3) 4.89(3)
La3 O3 4_4455 3.08(3) 3.08(3) 3.08(3)
La3 La11 8_4545 4.6952(9) 4.6952(9) 4.6952(9)
La3 La11 8_4555 4.3897(10) 4.3897(10) 4.3897(10)
La3 Ti121 6_5645 4.043(3) 4.043(3) 4.043(3)
La3 Fe121 6_5645 4.043(3) 4.043(3) 4.043(3)
La3 Ti221 6_5645 3.995(3) 3.995(3) 3.995(3)
La3 Fe221 6_5645 3.995(3) 3.995(3) 3.995(3)
La3 O11 8_4555 3.95(3) 3.95(3) 3.95(3)
La3 O21 6_4645 3.50(9) 3.50(9) 3.50(9)
La3 O21 3_5555 3.55(3) 3.55(3) 3.55(3)
La3 O21 3_5565 4.60(3) 4.60(3) 4.60(3)
La3 O21 8_4445 4.82(2) 4.82(2) 4.82(2)
La3 O21 8_4455 1.03(2) 1.03(2) 1.03(2)
La3 O21 8_4555 4.29(8) 4.29(8) 4.29(8)
La3 O31 6_6645 3.50(9) 3.50(9) 3.50(9)
La3 O31 3_6555 3.41(3) 3.41(3) 3.41(3)
La3 O31 3_6565 4.68(2) 4.68(2) 4.68(2)
La3 O31 8_3445 4.66(2) 4.66(2) 4.66(2)
La3 O31 8_3455 1.09(2) 1.09(2) 1.09(2)
La3 O31 8_3555 4.46(8) 4.46(8) 4.46(8)
Ti11 Fe11 . 0 0 0
Ti11 Ti21 1_4555 3.9197(4) 3.9197(4) 3.9197(4)
Ti11 Ti21 . 3.9197(4) 3.9197(4) 3.9197(4)
Ti11 Fe21 1_4555 3.9197(4) 3.9197(4) 3.9197(4)
Ti11 Fe21 . 3.9197(4) 3.9197(4) 3.9197(4)
Ti11 O1 . 1.98(3) 1.98(3) 1.98(3)
Ti11 O1 7_5565 1.98(3) 1.98(3) 1.98(3)
Ti11 O2 1_5455 4.55(3) 4.55(3) 4.55(3)
Ti11 O2 . 1.97(3) 1.97(3) 1.97(3)
Ti11 O2 1_5565 4.18(3) 4.18(3) 4.18(3)
Ti11 O2 7_5555 4.18(3) 4.18(3) 4.18(3)
Ti11 O2 7_5565 1.97(3) 1.97(3) 1.97(3)
Ti11 O2 7_5665 4.55(3) 4.55(3) 4.55(3)
Ti11 O3 1_4555 4.15(3) 4.15(3) 4.15(3)
Ti11 O3 . 4.61(3) 4.61(3) 4.61(3)
Ti11 O3 7_5565 4.61(3) 4.61(3) 4.61(3)
Ti11 O3 7_6565 4.15(3) 4.15(3) 4.15(3)
Ti11 La11 6_5555 3.2209(18) 3.2209(18) 3.2209(18)
Ti11 La11 6_5655 3.4402(14) 3.4402(14) 3.4402(14)
Ti11 La11 8_4455 3.4402(14) 3.4402(14) 3.4402(14)
Ti11 La11 8_4555 3.2209(18) 3.2209(18) 3.2209(18)
Ti11 Ti121 6_5545 3.989(3) 3.989(3) 3.989(3)
Ti11 Ti121 6_5555 4.053(3) 4.053(3) 4.053(3)
Ti11 Ti121 8_4555 4.053(3) 4.053(3) 4.053(3)
Ti11 Ti121 8_4565 3.989(3) 3.989(3) 3.989(3)
Ti11 Fe121 6_5545 3.989(3) 3.989(3) 3.989(3)
Ti11 Fe121 6_5555 4.053(3) 4.053(3) 4.053(3)
Ti11 Fe121 8_4555 4.053(3) 4.053(3) 4.053(3)
Ti11 Fe121 8_4565 3.989(3) 3.989(3) 3.989(3)
Ti11 O11 6_5545 4.51(3) 4.51(3) 4.51(3)
Ti11 O11 6_5555 4.61(3) 4.61(3) 4.61(3)
Ti11 O11 6_5645 4.11(3) 4.11(3) 4.11(3)
Ti11 O11 6_5655 4.31(3) 4.31(3) 4.31(3)
Ti11 O11 8_4455 4.31(3) 4.31(3) 4.31(3)
Ti11 O11 8_4465 4.11(3) 4.11(3) 4.11(3)
Ti11 O11 8_4555 4.61(3) 4.61(3) 4.61(3)
Ti11 O11 8_4565 4.51(3) 4.51(3) 4.51(3)
Ti11 O21 6_5645 4.99(8) 4.99(8) 4.99(8)
Ti11 O21 6_5655 3.89(8) 3.89(8) 3.89(8)
Ti11 O21 8_4455 3.89(8) 3.89(8) 3.89(8)
Ti11 O21 8_4465 4.99(8) 4.99(8) 4.99(8)
Ti11 O31 6_6555 4.17(9) 4.17(9) 4.17(9)
Ti11 O31 6_6645 4.60(8) 4.60(8) 4.60(8)
Ti11 O31 6_6655 3.06(8) 3.06(8) 3.06(8)
Ti11 O31 8_3455 3.06(8) 3.06(8) 3.06(8)
Ti11 O31 8_3465 4.60(8) 4.60(8) 4.60(8)
Ti11 O31 8_3555 4.17(9) 4.17(9) 4.17(9)
Fe11 Ti21 1_4555 3.9197(4) 3.9197(4) 3.9197(4)
Fe11 Ti21 . 3.9197(4) 3.9197(4) 3.9197(4)
Fe11 Fe21 1_4555 3.9197(4) 3.9197(4) 3.9197(4)
Fe11 Fe21 . 3.9197(4) 3.9197(4) 3.9197(4)
Fe11 O1 . 1.98(3) 1.98(3) 1.98(3)
Fe11 O1 7_5565 1.98(3) 1.98(3) 1.98(3)
Fe11 O2 1_5455 4.55(3) 4.55(3) 4.55(3)
Fe11 O2 . 1.97(3) 1.97(3) 1.97(3)
Fe11 O2 1_5565 4.18(3) 4.18(3) 4.18(3)
Fe11 O2 7_5555 4.18(3) 4.18(3) 4.18(3)
Fe11 O2 7_5565 1.97(3) 1.97(3) 1.97(3)
Fe11 O2 7_5665 4.55(3) 4.55(3) 4.55(3)
Fe11 O3 1_4555 4.15(3) 4.15(3) 4.15(3)
Fe11 O3 . 4.61(3) 4.61(3) 4.61(3)
Fe11 O3 7_5565 4.61(3) 4.61(3) 4.61(3)
Fe11 O3 7_6565 4.15(3) 4.15(3) 4.15(3)
Fe11 La11 6_5555 3.2209(18) 3.2209(18) 3.2209(18)
Fe11 La11 6_5655 3.4402(14) 3.4402(14) 3.4402(14)
Fe11 La11 8_4455 3.4402(14) 3.4402(14) 3.4402(14)
Fe11 La11 8_4555 3.2209(18) 3.2209(18) 3.2209(18)
Fe11 Ti121 6_5545 3.989(3) 3.989(3) 3.989(3)
Fe11 Ti121 6_5555 4.053(3) 4.053(3) 4.053(3)
Fe11 Ti121 8_4555 4.053(3) 4.053(3) 4.053(3)
Fe11 Ti121 8_4565 3.989(3) 3.989(3) 3.989(3)
Fe11 Fe121 6_5545 3.989(3) 3.989(3) 3.989(3)
Fe11 Fe121 6_5555 4.053(3) 4.053(3) 4.053(3)
Fe11 Fe121 8_4555 4.053(3) 4.053(3) 4.053(3)
Fe11 Fe121 8_4565 3.989(3) 3.989(3) 3.989(3)
Fe11 O11 6_5545 4.51(3) 4.51(3) 4.51(3)
Fe11 O11 6_5555 4.61(3) 4.61(3) 4.61(3)
Fe11 O11 6_5645 4.11(3) 4.11(3) 4.11(3)
Fe11 O11 6_5655 4.31(3) 4.31(3) 4.31(3)
Fe11 O11 8_4455 4.31(3) 4.31(3) 4.31(3)
Fe11 O11 8_4465 4.11(3) 4.11(3) 4.11(3)
Fe11 O11 8_4555 4.61(3) 4.61(3) 4.61(3)
Fe11 O11 8_4565 4.51(3) 4.51(3) 4.51(3)
Fe11 O21 6_5645 4.99(8) 4.99(8) 4.99(8)
Fe11 O21 6_5655 3.89(8) 3.89(8) 3.89(8)
Fe11 O21 8_4455 3.89(8) 3.89(8) 3.89(8)
Fe11 O21 8_4465 4.99(8) 4.99(8) 4.99(8)
Fe11 O31 6_6555 4.17(9) 4.17(9) 4.17(9)
Fe11 O31 6_6645 4.60(8) 4.60(8) 4.60(8)
Fe11 O31 6_6655 3.06(8) 3.06(8) 3.06(8)
Fe11 O31 8_3455 3.06(8) 3.06(8) 3.06(8)
Fe11 O31 8_3465 4.60(8) 4.60(8) 4.60(8)
Fe11 O31 8_3555 4.17(9) 4.17(9) 4.17(9)
Ti13 Fe13 . 0 0 0
Ti13 Ti23 1_4555 3.8927(12) 3.8927(12) 3.8927(12)
Ti13 Ti23 . 3.9472(12) 3.9472(12) 3.9472(12)
Ti13 Fe23 1_4555 3.8927(12) 3.8927(12) 3.8927(12)
Ti13 Fe23 . 3.9472(12) 3.9472(12) 3.9472(12)
Ti13 O1 . 1.99(2) 1.99(2) 1.99(2)
Ti13 O1 7_5565 2.01(2) 2.01(2) 2.01(2)
Ti13 O2 1_5455 4.57(3) 4.57(3) 4.57(3)
Ti13 O2 . 1.83(3) 1.83(3) 1.83(3)
Ti13 O2 1_5565 4.23(3) 4.23(3) 4.23(3)
Ti13 O2 2_5655 4.12(3) 4.12(3) 4.12(3)
Ti13 O2 7_5555 4.01(3) 4.01(3) 4.01(3)
Ti13 O2 7_5565 2.22(3) 2.22(3) 2.22(3)
Ti13 O3 1_4555 4.18(3) 4.18(3) 4.18(3)
Ti13 O3 . 4.46(3) 4.46(3) 4.46(3)
Ti13 O3 2_6655 4.21(3) 4.21(3) 4.21(3)
Ti13 O3 7_5565 4.78(3) 4.78(3) 4.78(3)
Ti13 O3 7_6565 4.21(3) 4.21(3) 4.21(3)
Ti13 La11 6_5555 3.3725(15) 3.3725(15) 3.3725(15)
Ti13 La11 8_4455 3.5769(17) 3.5769(17) 3.5769(17)
Ti13 Ti121 8_4455 3.711(3) 3.711(3) 3.711(3)
Ti13 Ti121 8_4465 3.964(3) 3.964(3) 3.964(3)
Ti13 Fe121 8_4455 3.711(3) 3.711(3) 3.711(3)
Ti13 Fe121 8_4465 3.964(3) 3.964(3) 3.964(3)
Ti13 O11 6_5545 4.36(3) 4.36(3) 4.36(3)
Ti13 O11 6_5555 4.81(3) 4.81(3) 4.81(3)
Ti13 O11 8_4455 4.13(3) 4.13(3) 4.13(3)
Ti13 O11 8_4465 4.31(3) 4.31(3) 4.31(3)
Ti13 O21 5_4555 4.95(3) 4.95(3) 4.95(3)
Ti13 O21 6_5555 4.74(8) 4.74(8) 4.74(8)
Ti13 O21 6_5645 4.36(3) 4.36(3) 4.36(3)
Ti13 O21 6_5655 3.14(3) 3.14(3) 3.14(3)
Ti13 O21 8_5455 4.78(9) 4.78(9) 4.78(9)
Ti13 O31 5_4555 4.99(3) 4.99(3) 4.99(3)
Ti13 O31 6_6555 4.27(8) 4.27(8) 4.27(8)
Ti13 O31 6_6645 4.56(2) 4.56(2) 4.56(2)
Ti13 O31 6_6655 3.15(3) 3.15(3) 3.15(3)
Ti13 O31 8_3455 2.63(9) 2.63(9) 2.63(9)
Ti13 O31 8_3465 4.21(9) 4.21(9) 4.21(9)
Fe13 Ti23 1_4555 3.8927(12) 3.8927(12) 3.8927(12)
Fe13 Ti23 . 3.9472(12) 3.9472(12) 3.9472(12)
Fe13 Fe23 1_4555 3.8927(12) 3.8927(12) 3.8927(12)
Fe13 Fe23 . 3.9472(12) 3.9472(12) 3.9472(12)
Fe13 O1 . 1.99(2) 1.99(2) 1.99(2)
Fe13 O1 7_5565 2.01(2) 2.01(2) 2.01(2)
Fe13 O2 1_5455 4.57(3) 4.57(3) 4.57(3)
Fe13 O2 . 1.83(3) 1.83(3) 1.83(3)
Fe13 O2 1_5565 4.23(3) 4.23(3) 4.23(3)
Fe13 O2 2_5655 4.12(3) 4.12(3) 4.12(3)
Fe13 O2 7_5555 4.01(3) 4.01(3) 4.01(3)
Fe13 O2 7_5565 2.22(3) 2.22(3) 2.22(3)
Fe13 O3 1_4555 4.18(3) 4.18(3) 4.18(3)
Fe13 O3 . 4.46(3) 4.46(3) 4.46(3)
Fe13 O3 2_6655 4.21(3) 4.21(3) 4.21(3)
Fe13 O3 7_5565 4.78(3) 4.78(3) 4.78(3)
Fe13 O3 7_6565 4.21(3) 4.21(3) 4.21(3)
Fe13 La11 6_5555 3.3725(15) 3.3725(15) 3.3725(15)
Fe13 La11 8_4455 3.5769(17) 3.5769(17) 3.5769(17)
Fe13 Ti121 8_4455 3.711(3) 3.711(3) 3.711(3)
Fe13 Ti121 8_4465 3.964(3) 3.964(3) 3.964(3)
Fe13 Fe121 8_4455 3.711(3) 3.711(3) 3.711(3)
Fe13 Fe121 8_4465 3.964(3) 3.964(3) 3.964(3)
Fe13 O11 6_5545 4.36(3) 4.36(3) 4.36(3)
Fe13 O11 6_5555 4.81(3) 4.81(3) 4.81(3)
Fe13 O11 8_4455 4.13(3) 4.13(3) 4.13(3)
Fe13 O11 8_4465 4.31(3) 4.31(3) 4.31(3)
Fe13 O21 5_4555 4.95(3) 4.95(3) 4.95(3)
Fe13 O21 6_5555 4.74(8) 4.74(8) 4.74(8)
Fe13 O21 6_5645 4.36(3) 4.36(3) 4.36(3)
Fe13 O21 6_5655 3.14(3) 3.14(3) 3.14(3)
Fe13 O21 8_5455 4.78(9) 4.78(9) 4.78(9)
Fe13 O31 5_4555 4.99(3) 4.99(3) 4.99(3)
Fe13 O31 6_6555 4.27(8) 4.27(8) 4.27(8)
Fe13 O31 6_6645 4.56(2) 4.56(2) 4.56(2)
Fe13 O31 6_6655 3.15(3) 3.15(3) 3.15(3)
Fe13 O31 8_3455 2.63(9) 2.63(9) 2.63(9)
Fe13 O31 8_3465 4.21(9) 4.21(9) 4.21(9)
Ti21 Fe21 . 0 0 0
Ti21 O1 1_6555 1.99(3) 1.99(3) 1.99(3)
Ti21 O1 7_5565 1.99(3) 1.99(3) 1.99(3)
Ti21 O2 . 4.61(3) 4.61(3) 4.61(3)
Ti21 O2 1_6555 4.14(3) 4.14(3) 4.14(3)
Ti21 O2 7_5565 4.14(3) 4.14(3) 4.14(3)
Ti21 O2 7_6565 4.61(3) 4.61(3) 4.61(3)
Ti21 O3 1_5455 4.60(3) 4.60(3) 4.60(3)
Ti21 O3 . 1.97(3) 1.97(3) 1.97(3)
Ti21 O3 1_5565 4.16(3) 4.16(3) 4.16(3)
Ti21 O3 7_6555 4.16(3) 4.16(3) 4.16(3)
Ti21 O3 7_6565 1.97(3) 1.97(3) 1.97(3)
Ti21 O3 7_6665 4.60(3) 4.60(3) 4.60(3)
Ti21 La11 6_5555 3.2270(18) 3.2270(18) 3.2270(18)
Ti21 La11 6_5655 3.4494(14) 3.4494(14) 3.4494(14)
Ti21 La11 8_5455 3.4494(14) 3.4494(14) 3.4494(14)
Ti21 La11 8_5555 3.2270(18) 3.2270(18) 3.2270(18)
Ti21 Ti221 6_6545 4.006(2) 4.006(2) 4.006(2)
Ti21 Ti221 6_6555 4.059(2) 4.059(2) 4.059(2)
Ti21 Ti221 8_4555 4.059(2) 4.059(2) 4.059(2)
Ti21 Ti221 8_4565 4.006(2) 4.006(2) 4.006(2)
Ti21 Fe221 6_6545 4.006(2) 4.006(2) 4.006(2)
Ti21 Fe221 6_6555 4.059(2) 4.059(2) 4.059(2)
Ti21 Fe221 8_4555 4.059(2) 4.059(2) 4.059(2)
Ti21 Fe221 8_4565 4.006(2) 4.006(2) 4.006(2)
Ti21 O11 6_5545 4.51(3) 4.51(3) 4.51(3)
Ti21 O11 6_5555 4.61(3) 4.61(3) 4.61(3)
Ti21 O11 6_5645 4.13(3) 4.13(3) 4.13(3)
Ti21 O11 6_5655 4.32(3) 4.32(3) 4.32(3)
Ti21 O11 8_5455 4.32(3) 4.32(3) 4.32(3)
Ti21 O11 8_5465 4.13(3) 4.13(3) 4.13(3)
Ti21 O11 8_5555 4.61(3) 4.61(3) 4.61(3)
Ti21 O11 8_5565 4.51(3) 4.51(3) 4.51(3)
Ti21 O21 6_5545 4.64(9) 4.64(9) 4.64(9)
Ti21 O21 6_5555 4.19(9) 4.19(9) 4.19(9)
Ti21 O21 6_5645 4.48(8) 4.48(8) 4.48(8)
Ti21 O21 6_5655 3.21(8) 3.21(8) 3.21(8)
Ti21 O21 8_5455 3.21(8) 3.21(8) 3.21(8)
Ti21 O21 8_5465 4.48(8) 4.48(8) 4.48(8)
Ti21 O21 8_5555 4.19(9) 4.19(9) 4.19(9)
Ti21 O21 8_5565 4.64(9) 4.64(9) 4.64(9)
Ti21 O31 6_6645 5.00(8) 5.00(8) 5.00(8)
Ti21 O31 6_6655 3.62(8) 3.62(8) 3.62(8)
Ti21 O31 8_4455 3.62(8) 3.62(8) 3.62(8)
Ti21 O31 8_4465 5.00(8) 5.00(8) 5.00(8)
Fe21 O1 1_6555 1.99(3) 1.99(3) 1.99(3)
Fe21 O1 7_5565 1.99(3) 1.99(3) 1.99(3)
Fe21 O2 . 4.61(3) 4.61(3) 4.61(3)
Fe21 O2 1_6555 4.14(3) 4.14(3) 4.14(3)
Fe21 O2 7_5565 4.14(3) 4.14(3) 4.14(3)
Fe21 O2 7_6565 4.61(3) 4.61(3) 4.61(3)
Fe21 O3 1_5455 4.60(3) 4.60(3) 4.60(3)
Fe21 O3 . 1.97(3) 1.97(3) 1.97(3)
Fe21 O3 1_5565 4.16(3) 4.16(3) 4.16(3)
Fe21 O3 7_6555 4.16(3) 4.16(3) 4.16(3)
Fe21 O3 7_6565 1.97(3) 1.97(3) 1.97(3)
Fe21 O3 7_6665 4.60(3) 4.60(3) 4.60(3)
Fe21 La11 6_5555 3.2270(18) 3.2270(18) 3.2270(18)
Fe21 La11 6_5655 3.4494(14) 3.4494(14) 3.4494(14)
Fe21 La11 8_5455 3.4494(14) 3.4494(14) 3.4494(14)
Fe21 La11 8_5555 3.2270(18) 3.2270(18) 3.2270(18)
Fe21 Ti221 6_6545 4.006(2) 4.006(2) 4.006(2)
Fe21 Ti221 6_6555 4.059(2) 4.059(2) 4.059(2)
Fe21 Ti221 8_4555 4.059(2) 4.059(2) 4.059(2)
Fe21 Ti221 8_4565 4.006(2) 4.006(2) 4.006(2)
Fe21 Fe221 6_6545 4.006(2) 4.006(2) 4.006(2)
Fe21 Fe221 6_6555 4.059(2) 4.059(2) 4.059(2)
Fe21 Fe221 8_4555 4.059(2) 4.059(2) 4.059(2)
Fe21 Fe221 8_4565 4.006(2) 4.006(2) 4.006(2)
Fe21 O11 6_5545 4.51(3) 4.51(3) 4.51(3)
Fe21 O11 6_5555 4.61(3) 4.61(3) 4.61(3)
Fe21 O11 6_5645 4.13(3) 4.13(3) 4.13(3)
Fe21 O11 6_5655 4.32(3) 4.32(3) 4.32(3)
Fe21 O11 8_5455 4.32(3) 4.32(3) 4.32(3)
Fe21 O11 8_5465 4.13(3) 4.13(3) 4.13(3)
Fe21 O11 8_5555 4.61(3) 4.61(3) 4.61(3)
Fe21 O11 8_5565 4.51(3) 4.51(3) 4.51(3)
Fe21 O21 6_5545 4.64(9) 4.64(9) 4.64(9)
Fe21 O21 6_5555 4.19(9) 4.19(9) 4.19(9)
Fe21 O21 6_5645 4.48(8) 4.48(8) 4.48(8)
Fe21 O21 6_5655 3.21(8) 3.21(8) 3.21(8)
Fe21 O21 8_5455 3.21(8) 3.21(8) 3.21(8)
Fe21 O21 8_5465 4.48(8) 4.48(8) 4.48(8)
Fe21 O21 8_5555 4.19(9) 4.19(9) 4.19(9)
Fe21 O21 8_5565 4.64(9) 4.64(9) 4.64(9)
Fe21 O31 6_6645 5.00(8) 5.00(8) 5.00(8)
Fe21 O31 6_6655 3.62(8) 3.62(8) 3.62(8)
Fe21 O31 8_4455 3.62(8) 3.62(8) 3.62(8)
Fe21 O31 8_4465 5.00(8) 5.00(8) 5.00(8)
Ti23 Fe23 . 0 0 0
Ti23 O1 1_6555 2.02(2) 2.02(2) 2.02(2)
Ti23 O1 7_5565 1.98(2) 1.98(2) 1.98(2)
Ti23 O2 . 4.42(3) 4.42(3) 4.42(3)
Ti23 O2 1_6555 4.20(3) 4.20(3) 4.20(3)
Ti23 O2 2_6655 4.21(3) 4.21(3) 4.21(3)
Ti23 O2 7_5565 4.22(3) 4.22(3) 4.22(3)
Ti23 O2 7_6565 4.81(3) 4.81(3) 4.81(3)
Ti23 O3 1_5455 4.63(3) 4.63(3) 4.63(3)
Ti23 O3 . 1.78(3) 1.78(3) 1.78(3)
Ti23 O3 1_5565 4.16(3) 4.16(3) 4.16(3)
Ti23 O3 2_6655 4.29(3) 4.29(3) 4.29(3)
Ti23 O3 7_6555 3.96(2) 3.96(2) 3.96(2)
Ti23 O3 7_6565 2.27(3) 2.27(3) 2.27(3)
Ti23 La11 6_5555 3.4065(15) 3.4065(15) 3.4065(15)
Ti23 La11 8_5455 3.6264(17) 3.6264(17) 3.6264(17)
Ti23 Ti221 8_4455 3.709(2) 3.709(2) 3.709(2)
Ti23 Ti221 8_4465 4.001(2) 4.001(2) 4.001(2)
Ti23 Fe221 8_4455 3.709(2) 3.709(2) 3.709(2)
Ti23 Fe221 8_4465 4.001(2) 4.001(2) 4.001(2)
Ti23 O11 6_5545 4.39(3) 4.39(3) 4.39(3)
Ti23 O11 6_5555 4.85(3) 4.85(3) 4.85(3)
Ti23 O11 8_5455 4.14(3) 4.14(3) 4.14(3)
Ti23 O11 8_5465 4.36(3) 4.36(3) 4.36(3)
Ti23 O21 5_5555 3.08(3) 3.08(3) 3.08(3)
Ti23 O21 6_5545 4.99(8) 4.99(8) 4.99(8)
Ti23 O21 6_5555 4.22(8) 4.22(8) 4.22(8)
Ti23 O21 6_5645 4.37(3) 4.37(3) 4.37(3)
Ti23 O21 6_5655 3.20(3) 3.20(3) 3.20(3)
Ti23 O21 8_5455 3.10(9) 3.10(9) 3.10(9)
Ti23 O21 8_5465 4.03(9) 4.03(9) 4.03(9)
Ti23 O31 5_4555 3.24(2) 3.24(2) 3.24(2)
Ti23 O31 6_6555 4.72(8) 4.72(8) 4.72(8)
Ti23 O31 6_6645 4.36(2) 4.36(2) 4.36(2)
Ti23 O31 6_6655 2.90(3) 2.90(3) 2.90(3)
Ti23 O31 8_3455 4.65(9) 4.65(9) 4.65(9)
Ti23 O31 8_4455 4.81(9) 4.81(9) 4.81(9)
Fe23 O1 1_6555 2.02(2) 2.02(2) 2.02(2)
Fe23 O1 7_5565 1.98(2) 1.98(2) 1.98(2)
Fe23 O2 . 4.42(3) 4.42(3) 4.42(3)
Fe23 O2 1_6555 4.20(3) 4.20(3) 4.20(3)
Fe23 O2 2_6655 4.21(3) 4.21(3) 4.21(3)
Fe23 O2 7_5565 4.22(3) 4.22(3) 4.22(3)
Fe23 O2 7_6565 4.81(3) 4.81(3) 4.81(3)
Fe23 O3 1_5455 4.63(3) 4.63(3) 4.63(3)
Fe23 O3 . 1.78(3) 1.78(3) 1.78(3)
Fe23 O3 1_5565 4.16(3) 4.16(3) 4.16(3)
Fe23 O3 2_6655 4.29(3) 4.29(3) 4.29(3)
Fe23 O3 7_6555 3.96(2) 3.96(2) 3.96(2)
Fe23 O3 7_6565 2.27(3) 2.27(3) 2.27(3)
Fe23 La11 6_5555 3.4065(15) 3.4065(15) 3.4065(15)
Fe23 La11 8_5455 3.6264(17) 3.6264(17) 3.6264(17)
Fe23 Ti221 8_4455 3.709(2) 3.709(2) 3.709(2)
Fe23 Ti221 8_4465 4.001(2) 4.001(2) 4.001(2)
Fe23 Fe221 8_4455 3.709(2) 3.709(2) 3.709(2)
Fe23 Fe221 8_4465 4.001(2) 4.001(2) 4.001(2)
Fe23 O11 6_5545 4.39(3) 4.39(3) 4.39(3)
Fe23 O11 6_5555 4.85(3) 4.85(3) 4.85(3)
Fe23 O11 8_5455 4.14(3) 4.14(3) 4.14(3)
Fe23 O11 8_5465 4.36(3) 4.36(3) 4.36(3)
Fe23 O21 5_5555 3.08(3) 3.08(3) 3.08(3)
Fe23 O21 6_5545 4.99(8) 4.99(8) 4.99(8)
Fe23 O21 6_5555 4.22(8) 4.22(8) 4.22(8)
Fe23 O21 6_5645 4.37(3) 4.37(3) 4.37(3)
Fe23 O21 6_5655 3.20(3) 3.20(3) 3.20(3)
Fe23 O21 8_5455 3.10(9) 3.10(9) 3.10(9)
Fe23 O21 8_5465 4.03(9) 4.03(9) 4.03(9)
Fe23 O31 5_4555 3.24(2) 3.24(2) 3.24(2)
Fe23 O31 6_6555 4.72(8) 4.72(8) 4.72(8)
Fe23 O31 6_6645 4.36(2) 4.36(2) 4.36(2)
Fe23 O31 6_6655 2.90(3) 2.90(3) 2.90(3)
Fe23 O31 8_3455 4.65(9) 4.65(9) 4.65(9)
Fe23 O31 8_4455 4.81(9) 4.81(9) 4.81(9)
O1 O1 7_4565 3.97(4) 3.96(3) 3.97(4)
O1 O1 7_5565 3.97(4) 3.97(4) 3.97(3)
O1 O2 1_5455 4.85(4) 4.77(4) 4.93(4)
O1 O2 . 2.84(4) 2.78(3) 2.94(4)
O1 O2 1_5565 4.22(3) 4.09(3) 4.34(3)
O1 O2 2_5655 3.82(3) 3.82(3) 3.82(3)
O1 O2 7_5555 4.94(4) 4.88(3) 5.00(4)
O1 O2 7_5565 2.81(4) 2.75(4) 2.87(4)
O1 O2 7_5665 4.94(4) 4.88(4) 5.00(4)
O1 O3 1_4455 4.89(4) 4.80(4) 4.98(4)
O1 O3 1_4555 2.83(4) 2.78(3) 2.93(4)
O1 O3 1_4565 4.17(3) 4.04(3) 4.25(3)
O1 O3 7_5555 4.89(3) 4.85(3) 4.98(4)
O1 O3 7_5565 2.80(4) 2.73(4) 2.88(4)
O1 O3 7_5665 4.96(4) 4.89(4) 5.04(4)
O1 O3 4_4455 4.02(3) 4.02(3) 4.02(3)
O1 La11 6_4555 4.67(3) 4.65(2) 4.70(3)
O1 La11 6_4655 4.85(2) 4.85(2) 4.85(3)
O1 La11 6_5555 4.66(3) 4.63(2) 4.69(3)
O1 La11 6_5655 4.84(2) 4.84(3) 4.85(2)
O1 La11 8_4455 2.80(2) 2.75(2) 2.85(2)
O1 La11 8_4555 2.58(2) 2.57(2) 2.578(19)
O1 Ti121 6_5545 4.65(2) 4.65(2) 4.65(2)
O1 Ti121 6_5555 4.31(2) 4.31(2) 4.31(2)
O1 Ti121 6_5645 4.46(2) 4.46(2) 4.46(2)
O1 Ti121 6_5655 3.97(2) 3.97(2) 3.97(2)
O1 Ti121 8_4455 4.30(2) 4.30(2) 4.30(2)
O1 Ti121 8_4465 4.01(2) 4.01(2) 4.01(2)
O1 Ti121 8_4555 4.70(2) 4.70(2) 4.70(2)
O1 Ti121 8_4565 4.25(2) 4.25(2) 4.25(2)
O1 Fe121 6_5545 4.65(2) 4.65(2) 4.65(2)
O1 Fe121 6_5555 4.31(2) 4.31(2) 4.31(2)
O1 Fe121 6_5645 4.46(2) 4.46(2) 4.46(2)
O1 Fe121 6_5655 3.97(2) 3.97(2) 3.97(2)
O1 Fe121 8_4455 4.30(2) 4.30(2) 4.30(2)
O1 Fe121 8_4465 4.01(2) 4.01(2) 4.01(2)
O1 Fe121 8_4555 4.70(2) 4.70(2) 4.70(2)
O1 Fe121 8_4565 4.25(2) 4.25(2) 4.25(2)
O1 Ti221 6_5545 4.66(2) 4.66(2) 4.66(2)
O1 Ti221 6_5555 4.31(2) 4.31(2) 4.31(2)
O1 Ti221 6_5645 4.44(2) 4.44(2) 4.44(2)
O1 Ti221 6_5655 3.93(2) 3.93(2) 3.93(2)
O1 Ti221 8_3455 4.30(2) 4.30(2) 4.30(2)
O1 Ti221 8_3465 4.02(2) 4.02(2) 4.02(2)
O1 Ti221 8_3555 4.72(2) 4.72(2) 4.72(2)
O1 Ti221 8_3565 4.28(2) 4.28(2) 4.28(2)
O1 Fe221 6_5545 4.66(2) 4.66(2) 4.66(2)
O1 Fe221 6_5555 4.31(2) 4.31(2) 4.31(2)
O1 Fe221 6_5645 4.44(2) 4.44(2) 4.44(2)
O1 Fe221 6_5655 3.93(2) 3.93(2) 3.93(2)
O1 Fe221 8_3455 4.30(2) 4.30(2) 4.30(2)
O1 Fe221 8_3465 4.02(2) 4.02(2) 4.02(2)
O1 Fe221 8_3555 4.72(2) 4.72(2) 4.72(2)
O1 Fe221 8_3565 4.28(2) 4.28(2) 4.28(2)
O1 O11 8_4455 3.94(4) 3.78(4) 4.09(4)
O1 O11 8_4465 3.40(4) 3.38(4) 3.41(4)
O1 O11 8_4555 4.40(4) 4.39(4) 4.41(3)
O1 O11 8_4565 3.74(4) 3.63(3) 3.86(4)
O1 O21 5_4555 3.98(3) 3.98(3) 3.98(3)
O1 O21 6_4555 4.59(9) 4.35(9) 4.84(8)
O1 O21 6_4645 5.31(7) 4.39(9) 5.92(3)
O1 O21 6_4655 4.06(7) 3.27(9) 4.64(4)
O1 O21 6_5655 5.53(7) 4.53(4) 6.77(10)
O1 O21 3_5565 3.83(3) 3.83(3) 3.83(3)
O1 O21 8_4455 3.29(7) 2.75(3) 3.91(9)
O1 O21 8_4465 4.01(7) 3.81(3) 4.16(9)
O1 O21 8_4555 4.44(9) 3.97(8) 4.91(9)
O1 O21 8_4565 4.76(9) 4.56(8) 4.95(9)
O1 O31 5_3555 4.24(3) 4.24(3) 4.24(3)
O1 O31 6_5655 5.27(7) 4.34(4) 6.43(10)
O1 O31 6_6555 4.70(9) 4.44(9) 4.97(8)
O1 O31 6_6645 5.51(7) 4.69(9) 6.07(3)
O1 O31 6_6655 3.96(7) 3.01(9) 4.64(4)
O1 O31 3_6565 3.83(3) 3.83(3) 3.83(3)
O1 O31 8_3455 2.98(7) 2.57(3) 3.44(9)
O1 O31 8_3465 4.09(7) 3.90(3) 4.27(9)
O1 O31 8_3555 4.38(9) 3.97(8) 4.80(9)
O1 O31 8_3565 5.03(9) 4.79(8) 5.27(9)
O2 O2 2_5645 4.03(4) 4.03(4) 4.03(4)
O2 O2 2_5655 4.03(4) 4.03(4) 4.03(4)
O2 O2 7_5555 3.39(4) 3.36(4) 3.46(4)
O2 O2 7_5565 4.01(4) 3.94(4) 4.04(4)
O2 O2 7_5655 3.99(4) 3.99(4) 3.99(4)
O2 O2 7_5665 4.41(4) 4.41(4) 4.41(4)
O2 O3 1_4555 3.44(4) 3.23(4) 3.68(4)
O2 O3 . 4.41(4) 4.17(4) 4.61(4)
O2 O3 2_6645 4.23(4) 4.23(4) 4.23(4)
O2 O3 2_6655 4.15(4) 4.15(4) 4.15(4)
O2 O3 7_5555 5.12(4) 4.90(4) 5.29(4)
O2 O3 7_6555 5.12(4) 4.93(4) 5.23(4)
O2 La11 6_5555 4.63(3) 4.62(3) 4.65(3)
O2 La11 6_5645 4.90(3) 4.88(3) 4.93(3)
O2 La11 6_5655 3.20(3) 3.15(3) 3.25(3)
O2 La11 8_4455 4.72(3) 4.64(3) 4.80(3)
O2 La11 8_4545 4.53(3) 4.52(3) 4.55(3)
O2 La11 8_4555 2.67(3) 2.67(3) 2.68(3)
O2 Ti121 6_5545 4.27(3) 4.27(3) 4.27(3)
O2 Ti121 6_5645 1.83(3) 1.83(3) 1.83(3)
O2 Ti121 6_5655 4.59(3) 4.59(3) 4.59(3)
O2 Ti121 8_4455 3.92(3) 3.92(3) 3.92(3)
O2 Ti121 8_4555 2.16(3) 2.16(3) 2.16(3)
O2 Ti121 8_4565 4.61(3) 4.61(3) 4.61(3)
O2 Fe121 6_5545 4.27(3) 4.27(3) 4.27(3)
O2 Fe121 6_5645 1.83(3) 1.83(3) 1.83(3)
O2 Fe121 6_5655 4.59(3) 4.59(3) 4.59(3)
O2 Fe121 8_4455 3.92(3) 3.92(3) 3.92(3)
O2 Fe121 8_4555 2.16(3) 2.16(3) 2.16(3)
O2 Fe121 8_4565 4.61(3) 4.61(3) 4.61(3)
O2 Ti221 6_5645 3.98(3) 3.98(3) 3.98(3)
O2 Ti221 6_6645 4.64(3) 4.64(3) 4.64(3)
O2 Ti221 8_3555 4.26(3) 4.26(3) 4.26(3)
O2 Ti221 8_4555 4.69(3) 4.69(3) 4.69(3)
O2 Fe221 6_5645 3.98(3) 3.98(3) 3.98(3)
O2 Fe221 6_6645 4.64(3) 4.64(3) 4.64(3)
O2 Fe221 8_3555 4.26(3) 4.26(3) 4.26(3)
O2 Fe221 8_4555 4.69(3) 4.69(3) 4.69(3)
O2 O11 6_5545 4.83(4) 4.74(4) 4.92(4)
O2 O11 6_5645 2.82(4) 2.78(4) 2.85(4)
O2 O11 8_4455 4.25(4) 4.23(4) 4.28(4)
O2 O11 8_4555 2.79(4) 2.75(4) 2.83(4)
O2 O11 8_4565 4.87(4) 4.81(4) 4.93(4)
O2 O21 5_4555 4.25(4) 4.25(4) 4.25(4)
O2 O21 5_5555 4.57(4) 4.57(4) 4.57(4)
O2 O21 6_4645 5.17(7) 3.76(10) 6.22(4)
O2 O21 6_5645 3.85(7) 2.97(4) 4.88(10)
O2 O21 6_5655 4.88(7) 3.98(4) 6.09(10)
O2 O21 8_4455 4.21(7) 3.23(4) 5.27(10)
O2 O21 8_4555 3.83(9) 3.05(9) 4.60(10)
O2 O21 8_5555 5.28(9) 4.58(10) 5.98(9)
O2 O31 5_3555 4.50(4) 4.50(4) 4.50(4)
O2 O31 5_4555 4.38(4) 4.38(4) 4.38(4)
O2 O31 6_6645 2.78(7) 2.09(9) 3.23(4)
O2 O31 6_6655 3.80(7) 3.63(9) 3.97(4)
O2 O31 8_3455 3.26(7) 3.04(9) 3.47(8)
O2 O31 8_3555 2.51(9) 2.49(8) 2.53(9)
O3 O3 2_6645 4.39(4) 4.39(4) 4.39(4)
O3 O3 2_6655 4.39(4) 4.39(4) 4.39(4)
O3 O3 7_6555 3.27(4) 3.19(4) 3.41(4)
O3 O3 7_6565 4.00(4) 3.94(4) 4.04(4)
O3 O3 7_6655 3.99(4) 3.99(4) 3.99(4)
O3 O3 7_6665 4.48(4) 4.48(4) 4.48(4)
O3 La11 6_5555 4.61(3) 4.60(3) 4.61(3)
O3 La11 6_5645 4.90(3) 4.88(3) 4.92(3)
O3 La11 6_5655 3.23(3) 3.17(3) 3.30(3)
O3 La11 8_5455 4.68(3) 4.63(3) 4.73(3)
O3 La11 8_5545 4.53(3) 4.51(3) 4.54(3)
O3 La11 8_5555 2.71(3) 2.70(3) 2.71(3)
O3 Ti121 6_5645 4.63(3) 4.63(3) 4.63(3)
O3 Ti121 6_6645 4.01(3) 4.01(3) 4.01(3)
O3 Ti121 8_4555 4.70(3) 4.70(3) 4.70(3)
O3 Ti121 8_5555 4.24(3) 4.24(3) 4.24(3)
O3 Fe121 6_5645 4.63(3) 4.63(3) 4.63(3)
O3 Fe121 6_6645 4.01(3) 4.01(3) 4.01(3)
O3 Fe121 8_4555 4.70(3) 4.70(3) 4.70(3)
O3 Fe121 8_5555 4.24(3) 4.24(3) 4.24(3)
O3 Ti221 6_6545 4.27(3) 4.27(3) 4.27(3)
O3 Ti221 6_6645 1.83(3) 1.83(3) 1.83(3)
O3 Ti221 6_6655 4.62(2) 4.62(2) 4.62(2)
O3 Ti221 8_4455 3.78(3) 3.78(3) 3.78(3)
O3 Ti221 8_4555 2.17(3) 2.17(3) 2.17(3)
O3 Ti221 8_4565 4.65(3) 4.65(3) 4.65(3)
O3 Fe221 6_6545 4.27(3) 4.27(3) 4.27(3)
O3 Fe221 6_6645 1.83(3) 1.83(3) 1.83(3)
O3 Fe221 6_6655 4.62(2) 4.62(2) 4.62(2)
O3 Fe221 8_4455 3.78(3) 3.78(3) 3.78(3)
O3 Fe221 8_4555 2.17(3) 2.17(3) 2.17(3)
O3 Fe221 8_4565 4.65(3) 4.65(3) 4.65(3)
O3 O11 6_5545 4.77(4) 4.65(4) 4.89(4)
O3 O11 6_5645 2.83(4) 2.81(4) 2.85(4)
O3 O11 8_5455 4.19(4) 4.11(4) 4.28(4)
O3 O11 8_5555 2.81(4) 2.77(4) 2.84(4)
O3 O11 8_5565 4.90(4) 4.86(4) 4.95(4)
O3 O21 5_5555 2.15(4) 2.15(4) 2.15(4)
O3 O21 6_5545 4.90(9) 4.84(9) 4.96(8)
O3 O21 6_5645 2.55(7) 1.79(9) 3.04(4)
O3 O21 6_5655 4.06(7) 3.95(8) 4.12(4)
O3 O21 8_5455 3.35(7) 3.23(9) 3.57(8)
O3 O21 8_5555 2.39(9) 2.33(8) 2.45(9)
O3 O31 5_4555 2.23(4) 2.23(4) 2.23(4)
O3 O31 6_6645 3.81(7) 2.97(4) 4.83(10)
O3 O31 6_6655 4.63(7) 3.85(4) 5.71(10)
O3 O31 6_7645 5.36(7) 4.03(10) 6.35(4)
O3 O31 8_3455 6.12(7) 4.90(10) 6.95(4)
O3 O31 8_3555 5.48(9) 4.79(10) 6.17(9)
O3 O31 8_4455 3.94(7) 3.04(4) 4.86(10)
O3 O31 8_4555 3.80(9) 3.07(9) 4.53(10)
La11 La11 3_5655 3.942(3) 3.942(3) 3.942(3)
La11 La11 3_6655 3.916(3) 3.916(3) 3.916(3)
La11 Ti121 1_5545 3.362(4) 3.362(4) 3.362(4)
La11 Ti121 . 3.456(4) 3.456(4) 3.456(4)
La11 Ti121 3_6655 3.414(4) 3.414(4) 3.414(4)
La11 Ti121 3_6665 3.376(4) 3.376(4) 3.376(4)
La11 Fe121 1_5545 3.362(4) 3.362(4) 3.362(4)
La11 Fe121 . 3.456(4) 3.456(4) 3.456(4)
La11 Fe121 3_6655 3.414(4) 3.414(4) 3.414(4)
La11 Fe121 3_6665 3.376(4) 3.376(4) 3.376(4)
La11 Ti221 1_4545 3.389(4) 3.389(4) 3.389(4)
La11 Ti221 1_4555 3.471(4) 3.471(4) 3.471(4)
La11 Ti221 3_6655 3.404(4) 3.404(4) 3.404(4)
La11 Ti221 3_6665 3.378(4) 3.378(4) 3.378(4)
La11 Fe221 1_4545 3.389(4) 3.389(4) 3.389(4)
La11 Fe221 1_4555 3.471(4) 3.471(4) 3.471(4)
La11 Fe221 3_6655 3.404(4) 3.404(4) 3.404(4)
La11 Fe221 3_6665 3.378(4) 3.378(4) 3.378(4)
La11 O11 1_5545 2.67(3) 2.62(3) 2.72(3)
La11 O11 . 2.93(3) 2.91(3) 2.96(3)
La11 O11 3_5655 4.87(3) 4.84(4) 4.90(3)
La11 O11 3_5665 4.76(3) 4.74(3) 4.78(4)
La11 O11 3_6655 4.85(3) 4.83(4) 4.87(3)
La11 O11 3_6665 4.74(3) 4.71(3) 4.77(4)
La11 O21 1_5455 4.89(5) 4.61(2) 5.18(8)
La11 O21 1_5545 3.83(8) 3.73(8) 3.93(9)
La11 O21 . 2.76(8) 2.11(8) 3.41(9)
La11 O21 3_5655 3.40(9) 2.99(9) 3.82(8)
La11 O21 3_5665 4.29(8) 3.63(9) 4.95(8)
La11 O21 3_6655 5.77(9) 4.92(8) 6.62(9)
La11 O31 1_4455 4.70(5) 4.45(2) 4.95(8)
La11 O31 1_4545 4.07(8) 3.92(7) 4.21(9)
La11 O31 1_4555 2.52(8) 1.95(8) 3.09(9)
La11 O31 3_6655 5.56(9) 4.75(8) 6.37(9)
La11 O31 3_7655 3.35(9) 2.84(9) 3.86(8)
La11 O31 3_7665 4.63(8) 4.08(9) 5.18(8)
Ti121 Fe121 . 0 0 0
Ti121 Ti221 1_4555 3.935(7) 3.935(7) 3.935(7)
Ti121 Ti221 . 3.905(7) 3.905(7) 3.905(7)
Ti121 Fe221 1_4555 3.935(7) 3.935(7) 3.935(7)
Ti121 Fe221 . 3.905(7) 3.905(7) 3.905(7)
Ti121 O11 . 1.96(4) 1.96(4) 1.96(4)
Ti121 O11 3_6665 2.00(4) 2.00(4) 2.00(4)
Ti121 O21 . 4.24(10) 4.24(10) 4.24(10)
Ti121 O21 1_6555 3.71(10) 3.71(10) 3.71(10)
Ti121 O21 3_6665 2.80(8) 2.80(8) 2.80(8)
Ti121 O21 3_6765 4.71(3) 4.71(3) 4.71(3)
Ti121 O31 1_4555 1.09(9) 1.09(9) 1.09(9)
Ti121 O31 1_4565 4.81(8) 4.81(8) 4.81(8)
Ti121 O31 3_7655 4.84(8) 4.84(8) 4.84(8)
Ti121 O31 3_7665 1.99(8) 1.99(8) 1.99(8)
Ti121 O31 3_7765 4.75(3) 4.75(3) 4.75(3)
Fe121 Ti221 1_4555 3.935(7) 3.935(7) 3.935(7)
Fe121 Ti221 . 3.905(7) 3.905(7) 3.905(7)
Fe121 Fe221 1_4555 3.935(7) 3.935(7) 3.935(7)
Fe121 Fe221 . 3.905(7) 3.905(7) 3.905(7)
Fe121 O11 . 1.96(4) 1.96(4) 1.96(4)
Fe121 O11 3_6665 2.00(4) 2.00(4) 2.00(4)
Fe121 O21 . 4.24(10) 4.24(10) 4.24(10)
Fe121 O21 1_6555 3.71(10) 3.71(10) 3.71(10)
Fe121 O21 3_6665 2.80(8) 2.80(8) 2.80(8)
Fe121 O21 3_6765 4.71(3) 4.71(3) 4.71(3)
Fe121 O31 1_4555 1.09(9) 1.09(9) 1.09(9)
Fe121 O31 1_4565 4.81(8) 4.81(8) 4.81(8)
Fe121 O31 3_7655 4.84(8) 4.84(8) 4.84(8)
Fe121 O31 3_7665 1.99(8) 1.99(8) 1.99(8)
Fe121 O31 3_7765 4.75(3) 4.75(3) 4.75(3)
Ti221 Fe221 . 0 0 0
Ti221 O11 1_6555 1.98(4) 1.98(4) 1.98(4)
Ti221 O11 3_6665 2.01(4) 2.01(4) 2.01(4)
Ti221 O21 1_6555 0.67(9) 0.67(9) 0.67(9)
Ti221 O21 3_6655 4.94(8) 4.94(8) 4.94(8)
Ti221 O21 3_6665 1.72(8) 1.72(8) 1.72(8)
Ti221 O21 3_6765 4.73(3) 4.73(3) 4.73(3)
Ti221 O31 1_4555 3.94(9) 3.94(9) 3.94(9)
Ti221 O31 . 4.18(9) 4.18(9) 4.18(9)
Ti221 O31 3_7665 2.77(8) 2.77(8) 2.77(8)
Ti221 O31 3_7765 4.57(3) 4.57(3) 4.57(3)
Fe221 O11 1_6555 1.98(4) 1.98(4) 1.98(4)
Fe221 O11 3_6665 2.01(4) 2.01(4) 2.01(4)
Fe221 O21 1_6555 0.67(9) 0.67(9) 0.67(9)
Fe221 O21 3_6655 4.94(8) 4.94(8) 4.94(8)
Fe221 O21 3_6665 1.72(8) 1.72(8) 1.72(8)
Fe221 O21 3_6765 4.73(3) 4.73(3) 4.73(3)
Fe221 O31 1_4555 3.94(9) 3.94(9) 3.94(9)
Fe221 O31 . 4.18(9) 4.18(9) 4.18(9)
Fe221 O31 3_7665 2.77(8) 2.77(8) 2.77(8)
Fe221 O31 3_7765 4.57(3) 4.57(3) 4.57(3)
O11 O11 3_5665 3.98(5) 3.98(5) 3.98(5)
O11 O11 3_6665 3.95(5) 3.95(5) 3.95(5)
O11 O21 1_5455 5.06(6) 4.75(4) 5.38(8)
O11 O21 . 1.77(9) 1.24(8) 2.31(10)
O11 O21 1_5565 5.08(9) 4.58(8) 5.59(9)
O11 O21 3_5665 2.72(10) 1.94(10) 3.49(9)
O11 O21 3_6665 5.45(10) 4.68(9) 6.21(10)
O11 O31 1_4455 4.97(6) 4.69(4) 5.25(8)
O11 O31 1_4555 1.84(9) 1.37(8) 2.31(10)
O11 O31 1_4565 4.78(9) 4.38(8) 5.19(9)
O11 O31 3_6665 5.38(10) 4.61(9) 6.14(10)
O11 O31 3_7665 2.98(9) 2.25(10) 3.71(9)
O21 O21 1_5455 5.40(10) 4.93(8) 5.88(12)
O21 O21 1_5655 5.40(10) 4.93(8) 5.88(12)
O21 O21 2_5645 3.77(4) 3.77(4) 3.77(4)
O21 O21 2_5655 3.77(4) 3.77(4) 3.77(4)
O21 O21 3_5655 4.60(12) 4.60(12) 4.60(12)
O21 O21 3_5665 2.02(12) 2.02(12) 2.02(12)
O21 O21 3_5765 4.70(10) 4.31(9) 5.47(11)
O21 O31 1_3555 6.13(10) 3.57(13) 8.08(4)
O21 O31 1_4455 5.47(10) 4.80(8) 6.15(12)
O21 O31 1_4555 1.92(10) 0.31(4) 4.32(13)
O21 O31 2_6645 3.81(4) 3.81(4) 3.81(4)
O21 O31 2_6655 3.58(4) 3.58(4) 3.58(4)
O21 O31 3_6655 5.82(12) 4.85(12) 6.80(12)
O21 O31 3_6665 4.36(12) 2.92(12) 5.79(13)
O21 O31 3_6765 5.80(10) 4.18(9) 7.19(10)
O21 O31 3_7655 6.00(12) 4.85(12) 7.14(12)
O21 O31 3_7665 4.65(12) 3.29(12) 6.00(13)
O21 O31 3_7765 5.98(10) 4.28(9) 7.44(10)
O31 O31 1_5455 5.45(10) 4.97(8) 5.93(12)
O31 O31 1_5655 5.45(10) 4.97(8) 5.93(12)
O31 O31 2_7645 3.63(3) 3.63(3) 3.63(3)
O31 O31 2_7655 3.63(3) 3.63(3) 3.63(3)
O31 O31 3_8655 4.28(11) 4.28(11) 4.28(11)
O31 O31 3_8665 2.78(12) 2.78(12) 2.78(12)
O31 O31 3_8765 4.75(10) 4.37(9) 5.50(11)

loop_
_jana_cell_twin_matrix_id
_jana_cell_twin_volume_fraction
_jana_cell_twin_matrix_1_1
_jana_cell_twin_matrix_1_2
_jana_cell_twin_matrix_1_3
_jana_cell_twin_matrix_2_1
_jana_cell_twin_matrix_2_2
_jana_cell_twin_matrix_2_3
_jana_cell_twin_matrix_3_1
_jana_cell_twin_matrix_3_2
_jana_cell_twin_matrix_3_3
1 0.6154(12) 1 0 0 0 1 0 0 0 1
2 0.3846(12) 1 0 0 0 -1 0 0 0 -1

loop_
_jana_atom_site_crenel_ortho_func_id
_jana_atom_site_crenel_ortho_func_c
_jana_atom_site_crenel_ortho_func_w
_jana_atom_site_crenel_ortho_func_eps
1 0.000000 0.125000 0.950000
2 0.000000 0.208333 0.950000
3 0.000000 0.250000 0.950000
4 0.000000 0.250000 0.950000

loop_
_jana_atom_site_displace_crenel_ortho_atom_site_label
_jana_atom_site_displace_crenel_ortho_axis
_jana_atom_site_displace_crenel_ortho_id
_jana_atom_site_displace_crenel_ortho_param_order
_jana_atom_site_displace_crenel_ortho_param_coeff
La1 x 1 1 -0.00046(6)
La1 y 1 1 0.03277(3)
La1 z 1 1 0.00211(3)
La1 x 1 2 0.00023(3)
La1 y 1 2 0.00115(4)
La1 z 1 2 -0.00108(4)
O1 x 2 1 0.0006(3)
O1 y 2 1 0.0105(4)
O1 z 2 1 -0.0136(3)
O1 x 2 2 -0.0002(3)
O1 y 2 2 0.0140(4)
O1 z 2 2 0.0022(4)
O1 x 2 3 -0.0005(4)
O1 y 2 3 0.0034(4)
O1 z 2 3 0.0075(4)
O1 x 2 4 0.0004(4)
O1 y 2 4 -0.0148(5)
O1 z 2 4 0.0016(5)
O2 x 3 1 -0.0005(3)
O2 y 3 1 0.0343(3)
O2 z 3 1 0.0035(3)
O2 x 3 2 -0.0090(3)
O2 y 3 2 -0.0057(3)
O2 z 3 2 0.0155(3)
O2 x 3 3 0.0109(3)
O2 y 3 3 -0.0062(4)
O2 z 3 3 -0.0082(4)
O2 x 3 4 0.0049(3)
O2 y 3 4 0.0078(4)
O2 z 3 4 -0.0026(4)
O2 x 3 5 -0.0118(4)
O2 y 3 5 0.0054(5)
O2 z 3 5 0.0042(5)
O2 x 3 6 0
O2 y 3 6 0
O2 z 3 6 0
O3 x 4 1 0.0002(3)
O3 y 4 1 0.0353(3)
O3 z 4 1 0.0012(3)
O3 x 4 2 0.0057(3)
O3 y 4 2 0.0009(3)
O3 z 4 2 0.0178(3)
O3 x 4 3 -0.0118(3)
O3 y 4 3 -0.0060(4)
O3 z 4 3 -0.0063(4)
O3 x 4 4 -0.0023(3)
O3 y 4 4 0.0057(4)
O3 z 4 4 -0.0018(4)
O3 x 4 5 0.0122(4)
O3 y 4 5 0.0060(6)
O3 z 4 5 0.0023(5)
O3 x 4 6 0
O3 y 4 6 0
O3 z 4 6 0

loop_
_jana_atom_site_u_crenel_ortho_atom_site_label
_jana_atom_site_u_crenel_ortho_tens_elem
_jana_atom_site_u_crenel_ortho_id
_jana_atom_site_u_crenel_ortho_param_order
_jana_atom_site_u_crenel_ortho_param_coeff
La1 U11 1 1 0.00025(5)
La1 U22 1 1 0.00117(7)
La1 U33 1 1 0.00063(6)
La1 U12 1 1 -0.00025(6)
La1 U13 1 1 0.00014(5)
La1 U23 1 1 -0.00038(5)
La1 U11 1 2 0.00110(6)
La1 U22 1 2 -0.00054(8)
La1 U33 1 2 -0.00038(6)
La1 U12 1 2 -0.00108(11)
La1 U13 1 2 0.00014(12)
La1 U23 1 2 0.00060(5)
